data_2218385
loop_
_publ_author_name
'Wang, Wei'

_publ_section_title <i>catena</i>-Poly[[bromidocopper(I)]-\m-\h^2^,\s^1^-3-(2-allyl-2<i>H</i>-tetrazol-5-yl)pyridine]
_journal_coeditor_code DN2335
_journal_issue 6
_journal_name_full 'Acta Crystallographica Section E'
_journal_page_first m759
_journal_paper_doi 10.1107/S1600536808010313
_journal_volume 64
_journal_year 2008
_chemical_formula_iupac '[Cu Br (C9 H9 N5)]'
_chemical_formula_moiety 'C9 H9 Br Cu N5'
_chemical_formula_sum 'C9 H9 Br Cu N5'
_chemical_formula_weight 330.66
_chemical_name_systematic
;
<i>catena</i>-Poly[[bromidocopper(I)]-\m-\h^2^,\s^1^-3-(2-allyl-2<i>H</i>-
tetrazol-5-yl)pyridine]
;
_space_group_IT_number 2
_symmetry_cell_setting triclinic
_symmetry_space_group_name_Hall '-P 1'
_symmetry_space_group_name_H-M 'P -1'
_atom_sites_solution_hydrogens geom
_atom_sites_solution_primary direct
_atom_sites_solution_secondary difmap
_audit_creation_method SHELXL-97
_cell_angle_alpha 80.15(3)
_cell_angle_beta 76.02(3)
_cell_angle_gamma 85.13(3)
_cell_formula_units_Z 2
_cell_length_a 7.4464(15)
_cell_length_b 7.7982(16)
_cell_length_c 9.940(2)
_cell_measurement_reflns_used 5524
_cell_measurement_temperature 293(2)
_cell_measurement_theta_max 28.82
_cell_measurement_theta_min 3.12
_cell_volume 551.3(2)
_computing_cell_refinement 'CrystalClear (Rigaku, 2005)'
_computing_data_collection 'CrystalClear (Rigaku, 2005)'
_computing_data_reduction 'CrystalClear (Rigaku, 2005)'
_computing_molecular_graphics 'PLATON (Spek, 2003) and CAMERON (Pearce <i>et al.</i>,  2000)'
_computing_publication_material 'SHELXL97 (Sheldrick, 2008)'
_computing_structure_refinement 'SHELXL97 (Sheldrick, 2008)'
_computing_structure_solution 'SHELXS97 (Sheldrick, 2008)'
_diffrn_ambient_temperature 293(2)
_diffrn_detector_area_resol_mean 13.6612
_diffrn_measured_fraction_theta_full 0.998
_diffrn_measured_fraction_theta_max 0.998
_diffrn_measurement_device_type 'Rigaku Mercury2'
_diffrn_measurement_method CCD_Profile_fitting
_diffrn_radiation_monochromator graphite
_diffrn_radiation_source 'fine-focus sealed tube'
_diffrn_radiation_type MoK\a
_diffrn_radiation_wavelength 0.71073
_diffrn_reflns_av_R_equivalents 0.0317
_diffrn_reflns_av_sigmaI/netI 0.0395
_diffrn_reflns_limit_h_max 9
_diffrn_reflns_limit_h_min -9
_diffrn_reflns_limit_k_max 10
_diffrn_reflns_limit_k_min -10
_diffrn_reflns_limit_l_max 12
_diffrn_reflns_limit_l_min -12
_diffrn_reflns_number 5748
_diffrn_reflns_theta_full 27.48
_diffrn_reflns_theta_max 27.48
_diffrn_reflns_theta_min 3.12
_exptl_absorpt_coefficient_mu 5.582
_exptl_absorpt_correction_T_max 1
_exptl_absorpt_correction_T_min 0.7198
_exptl_absorpt_correction_type multi-scan
_exptl_absorpt_process_details '(CrystalClear; Rigaku, 2005)'
_exptl_crystal_colour colorless
_exptl_crystal_density_diffrn 1.992
_exptl_crystal_density_method 'not measured'
_exptl_crystal_description block
_exptl_crystal_F_000 324
_exptl_crystal_size_max 0.2
_exptl_crystal_size_mid 0.15
_exptl_crystal_size_min 0.1
_refine_diff_density_max 0.413
_refine_diff_density_min -0.436
_refine_ls_extinction_method none
_refine_ls_goodness_of_fit_ref 1.108
_refine_ls_hydrogen_treatment constr
_refine_ls_matrix_type full
_refine_ls_number_parameters 145
_refine_ls_number_reflns 2522
_refine_ls_number_restraints 0
_refine_ls_restrained_S_all 1.108
_refine_ls_R_factor_all 0.0396
_refine_ls_R_factor_gt 0.0320
_refine_ls_shift/su_max 0.001
_refine_ls_shift/su_mean 0.000
_refine_ls_structure_factor_coef Fsqd
_refine_ls_weighting_details 'calc w=1/[\s^2^(Fo^2^)+(0.0241P)^2^+0.2889P] where P=(Fo^2^+2Fc^2^)/3'
_refine_ls_weighting_scheme calc
_refine_ls_wR_factor_gt 0.0691
_refine_ls_wR_factor_ref 0.0716
_reflns_number_gt 2173
_reflns_number_total 2522
_reflns_threshold_expression I>2\s(I)
_cod_data_source_file dn2335.cif
_cod_data_source_block I
_cod_database_code 2218385
_cod_database_fobs_code 2218385

loop_
_symmetry_equiv_pos_as_xyz
'x, y, z'
'-x, -y, -z'

loop_
_atom_site_type_symbol
_atom_site_label
_atom_site_fract_x
_atom_site_fract_y
_atom_site_fract_z
_atom_site_U_iso_or_equiv
_atom_site_adp_type
_atom_site_calc_flag
_atom_site_refinement_flags
_atom_site_occupancy
Br Br1 -0.16126(4) 0.38319(4) 0.41251(3) 0.03175(10) Uani d . 1
Cu Cu1 0.16354(5) 0.33917(5) 0.39002(4) 0.03347(12) Uani d . 1
N N1 0.2917(3) 0.5093(3) 0.2281(2) 0.0267(5) Uani d . 1
N N2 0.0895(4) 0.9916(3) -0.2237(2) 0.0269(5) Uani d . 1
N N3 0.2398(4) 0.9414(3) -0.1753(2) 0.0282(5) Uani d . 1
N N4 -0.0584(4) 0.9032(4) -0.1582(3) 0.0357(6) Uani d . 1
N N5 -0.0058(4) 0.7876(4) -0.0601(3) 0.0344(6) Uani d . 1
C C1 0.4652(4) 0.5523(4) 0.2192(3) 0.0346(7) Uani d . 1
H H1 0.5264 0.4971 0.2872 0.042 Uiso calc R 1
C C2 0.5561(5) 0.6741(5) 0.1144(4) 0.0380(8) Uani d . 1
H H2 0.6777 0.6985 0.1099 0.046 Uiso calc R 1
C C3 0.4632(4) 0.7608(4) 0.0144(3) 0.0325(7) Uani d . 1
H H3 0.5213 0.8450 -0.0573 0.039 Uiso calc R 1
C C4 0.2039(4) 0.5909(4) 0.1310(3) 0.0251(6) Uani d . 1
H H4 0.0844 0.5603 0.1355 0.030 Uiso calc R 1
C C5 0.2839(4) 0.7195(4) 0.0238(3) 0.0244(6) Uani d . 1
C C6 0.1752(4) 0.8133(4) -0.0724(3) 0.0256(6) Uani d . 1
C C8 0.0820(5) 1.1435(4) -0.3331(3) 0.0311(7) Uani d . 1
H H8A 0.1252 1.2437 -0.3063 0.037 Uiso calc R 1
H H8B -0.0457 1.1694 -0.3395 0.037 Uiso calc R 1
C C7 0.1968(4) 0.1148(4) 0.5261(3) 0.0275(6) Uani d . 1
H H7 0.1777 0.0060 0.4956 0.033 Uiso calc R 1
C C9 0.3637(4) 0.1859(4) 0.4666(4) 0.0377(8) Uani d . 1
H H9A 0.4502 0.1221 0.4010 0.045 Uiso calc R 1
H H9B 0.4217 0.2348 0.5280 0.045 Uiso calc R 1

loop_
_atom_site_aniso_label
_atom_site_aniso_U_11
_atom_site_aniso_U_22
_atom_site_aniso_U_33
_atom_site_aniso_U_12
_atom_site_aniso_U_13
_atom_site_aniso_U_23
Br1 0.02503(17) 0.03096(17) 0.03858(18) -0.00123(12) -0.01088(13) 0.00150(13)
Cu1 0.0248(2) 0.0368(2) 0.0298(2) 0.00004(16) -0.00487(16) 0.01707(17)
N1 0.0230(13) 0.0300(13) 0.0224(12) 0.0013(10) -0.0036(10) 0.0059(10)
N2 0.0302(13) 0.0260(12) 0.0209(11) -0.0013(10) -0.0060(10) 0.0063(10)
N3 0.0328(14) 0.0269(13) 0.0206(11) -0.0037(10) -0.0046(10) 0.0065(10)
N4 0.0316(15) 0.0371(15) 0.0316(14) -0.0044(12) -0.0035(12) 0.0096(12)
N5 0.0296(14) 0.0376(15) 0.0295(13) -0.0074(11) -0.0056(11) 0.0140(12)
C1 0.0295(17) 0.0415(18) 0.0306(16) -0.0001(14) -0.0104(13) 0.0048(14)
C2 0.0269(17) 0.0453(19) 0.0396(18) -0.0110(14) -0.0080(14) 0.0048(15)
C3 0.0337(17) 0.0300(16) 0.0296(15) -0.0072(13) -0.0048(13) 0.0065(13)
C4 0.0240(15) 0.0265(14) 0.0209(13) -0.0017(12) -0.0028(11) 0.0040(11)
C5 0.0273(15) 0.0246(14) 0.0187(13) -0.0004(12) -0.0033(11) 0.0006(11)
C6 0.0307(16) 0.0242(14) 0.0185(13) -0.0028(12) -0.0020(12) 0.0014(11)
C8 0.0387(18) 0.0250(15) 0.0246(14) 0.0021(13) -0.0069(13) 0.0075(12)
C7 0.0307(16) 0.0217(14) 0.0258(14) 0.0031(12) -0.0078(12) 0.0075(12)
C9 0.0286(17) 0.0375(18) 0.0389(18) 0.0074(14) -0.0084(14) 0.0130(15)

loop_
_atom_type_symbol
_atom_type_description
_atom_type_scat_dispersion_real
_atom_type_scat_dispersion_imag
_atom_type_scat_source
C C 0.0033 0.0016 'International Tables Vol C Tables 4.2.6.8 and 6.1.1.4'
H H 0.0000 0.0000 'International Tables Vol C Tables 4.2.6.8 and 6.1.1.4'
Br Br -0.2901 2.4595 'International Tables Vol C Tables 4.2.6.8 and 6.1.1.4'
Cu Cu 0.3201 1.2651 'International Tables Vol C Tables 4.2.6.8 and 6.1.1.4'
N N 0.0061 0.0033 'International Tables Vol C Tables 4.2.6.8 and 6.1.1.4'

loop_
_geom_angle_atom_site_label_1
_geom_angle_atom_site_label_2
_geom_angle_atom_site_label_3
_geom_angle_site_symmetry_1
_geom_angle_site_symmetry_3
_geom_angle
N1 Cu1 C9 . . 107.38(12)
N1 Cu1 C7 . . 145.02(11)
C9 Cu1 C7 . . 38.80(12)
N1 Cu1 Br1 . . 108.50(7)
C9 Cu1 Br1 . . 144.01(9)
C7 Cu1 Br1 . . 105.36(9)
C4 N1 C1 . . 118.2(3)
C4 N1 Cu1 . . 121.3(2)
C1 N1 Cu1 . . 120.37(19)
N4 N2 N3 . . 114.7(2)
N4 N2 C8 . . 122.0(3)
N3 N2 C8 . . 123.1(2)
N2 N3 C6 . . 101.0(2)
N2 N4 N5 . . 105.8(2)
N4 N5 C6 . . 105.9(2)
N1 C1 C2 . . 122.8(3)
N1 C1 H1 . . 118.6
C2 C1 H1 . . 118.6
C1 C2 C3 . . 118.9(3)
C1 C2 H2 . . 120.6
C3 C2 H2 . . 120.6
C5 C3 C2 . . 118.8(3)
C5 C3 H3 . . 120.6
C2 C3 H3 . . 120.6
N1 C4 C5 . . 122.7(3)
N1 C4 H4 . . 118.7
C5 C4 H4 . . 118.7
C3 C5 C4 . . 118.6(3)
C3 C5 C6 . . 121.4(3)
C4 C5 C6 . . 119.9(3)
N3 C6 N5 . . 112.7(3)
N3 C6 C5 . . 123.6(3)
N5 C6 C5 . . 123.5(3)
N2 C8 C7 . 1_564 112.7(2)
N2 C8 H8A . . 109.1
C7 C8 H8A 1_564 . 109.1
N2 C8 H8B . . 109.1
C7 C8 H8B 1_564 . 109.1
H8A C8 H8B . . 107.8
C9 C7 C8 . 1_546 123.7(3)
C9 C7 Cu1 . . 69.93(17)
C8 C7 Cu1 1_546 . 106.21(19)
C9 C7 H7 . . 115.6
C8 C7 H7 1_546 . 115.6
Cu1 C7 H7 . . 115.6
C7 C9 Cu1 . . 71.26(18)
C7 C9 H9A . . 116.5
Cu1 C9 H9A . . 116.5
C7 C9 H9B . . 116.5
Cu1 C9 H9B . . 116.5
H9A C9 H9B . . 113.5

loop_
_geom_bond_atom_site_label_1
_geom_bond_atom_site_label_2
_geom_bond_site_symmetry_2
_geom_bond_distance
Br1 Cu1 . 2.3752(7)
Cu1 N1 . 2.001(2)
Cu1 C9 . 2.040(3)
Cu1 C7 . 2.057(3)
N1 C4 . 1.337(3)
N1 C1 . 1.341(4)
N2 N4 . 1.320(3)
N2 N3 . 1.326(3)
N2 C8 . 1.472(3)
N3 C6 . 1.330(4)
N4 N5 . 1.320(4)
N5 C6 . 1.353(4)
C1 C2 . 1.370(4)
C1 H1 . 0.9300
C2 C3 . 1.395(4)
C2 H2 . 0.9300
C3 C5 . 1.377(4)
C3 H3 . 0.9300
C4 C5 . 1.387(4)
C4 H4 . 0.9300
C5 C6 . 1.463(4)
C8 C7 1_564 1.495(4)
C8 H8A . 0.9700
C8 H8B . 0.9700
C7 C9 . 1.361(4)
C7 C8 1_546 1.495(4)
C7 H7 . 0.9800
C9 H9A . 0.9700
C9 H9B . 0.9700

loop_
_geom_hbond_atom_site_label_D
_geom_hbond_atom_site_label_H
_geom_hbond_atom_site_label_A
_geom_hbond_site_symmetry_A
_geom_hbond_distance_DH
_geom_hbond_distance_HA
_geom_hbond_distance_DA
_geom_hbond_angle_DHA
C1 H1 Br1 1_655 0.93 2.90 3.776(3) 157.1
C2 H2 N5 1_655 0.93 2.62 3.415(4) 144.4
C9 H9A N3 2_665 0.97 2.88 3.800(4) 158.8
